data_7023720
loop_
_publ_author_name
'Achary, S. N.'
'Errandonea, D.'
'Mu\~noz, A'
'Rodr\'iguez-Hern\'andez, P'
'Manj\'on, F J'
'Krishna, P. S. R.'
'Patwe, S. J.'
'Grover, V.'
'Tyagi, A. K.'

_publ_section_title
;
 Experimental and theoretical investigations on the polymorphism and
 metastability of BiPO4.
;
_journal_issue 42
_journal_name_full 'Dalton transactions (Cambridge, England : 2003)'
_journal_page_first 14999
_journal_page_last 15015
_journal_paper_doi 10.1039/c3dt51823j
_journal_volume 42
_journal_year 2013
_chemical_formula_sum 'Bi O4 P'
_chemical_formula_weight 303.95
_space_group_IT_number 11
_symmetry_cell_setting monoclinic
_symmetry_space_group_name_Hall '-P 2yb'
_symmetry_space_group_name_H-M 'P 1 21/m 1'
_audit_creation_date 2012-07-14T22:02
_audit_creation_method 'from EXP file using GSAS2CIF'
_audit_update_record ' 2012-07-14T22:02  Initial CIF as created by GSAS2CIF'
_cell_angle_alpha 90.0
_cell_angle_beta 96.303(4)
_cell_angle_gamma 90.0
_cell_formula_units_Z 2
_cell_length_a 4.88074(21)
_cell_length_b 7.06743(30)
_cell_length_c 4.70228(20)
_cell_volume 161.221(12)
_pd_phase_name 'from F:/BiPO4/BiPO4-RT/ND/HT/11/60522-BiPO4-SG-11.cif'
_cod_data_source_file c3dt51823j.cif
_cod_data_source_block BIPO4_300K_SbPO4_type
_cod_depositor_comments
;
The following automatic conversions were performed:

'_geom_bond_publ_flag' value 'N' changed to 'n' according to
/home/saulius/struct/CIF-dictionaries/cif_core.dic dictionary named
'cif_core.dic' version 2.4.2 from 2011-04-26 (25
times).

'_geom_angle_publ_flag' value 'N' changed to 'n' according
to /home/saulius/struct/CIF-dictionaries/cif_core.dic dictionary
named 'cif_core.dic' version 2.4.2 from 2011-04-26 (26 times).

Automatic conversion script
Id: cif_fix_values 1891 2012-01-12 08:04:46Z andrius 
;
_cod_original_cell_volume 161.221(10)
_cod_database_code 7023720

loop_
_symmetry_equiv_pos_site_id
_symmetry_equiv_pos_as_xyz
1 +x,+y,+z
2 -x,+y+1/2,-z
-1 -x,-y,-z
-2 +x,-y+1/2,+z

loop_
_atom_site_aniso_label
_atom_site_aniso_U_11
_atom_site_aniso_U_12
_atom_site_aniso_U_13
_atom_site_aniso_U_22
_atom_site_aniso_U_23
_atom_site_aniso_U_33
Bi1 0.0129(13) 0.0 0.0003(9) 0.0022(13) 0.0 0.0110(11)
P1 0.0051(16) 0.0 -0.0018(13) 0.0064(15) 0.0 0.0001(17)
O1 0.0014(14) 0.0 -0.0011(13) 0.0262(17) 0.0 0.0092(19)
O2 0.0059(16) 0.0 0.0042(15) 0.0228(19) 0.0 0.0132(19)
O3 0.0134(12) 0.0012(9) -0.0037(9) 0.0101(12) -0.0050(10) 0.0124(11)

loop_
_atom_site_type_symbol
_atom_site_label
_atom_site_fract_x
_atom_site_fract_y
_atom_site_fract_z
_atom_site_occupancy
_atom_site_thermal_displace_type
_atom_site_U_iso_or_equiv
_atom_site_symmetry_multiplicity
Bi Bi1 0.1424(4) 0.25 0.1671(5) 1.0 Uani 0.00875 2
P P1 0.3733(7) 0.75 0.3027(7) 1.0 Uani 0.00403 2
O O1 0.6761(5) 0.75 0.2291(7) 1.0 Uani 0.01239 2
O O2 0.6013(6) 0.25 0.3655(6) 1.0 Uani 0.01373 2
O O3 0.2102(4) 0.5802(4) 0.1750(5) 1.0 Uani 0.01231 4

loop_
_geom_angle_atom_site_label_1
_geom_angle_atom_site_label_2
_geom_angle_atom_site_label_3
_geom_angle
_geom_angle_site_symmetry_1
_geom_angle_site_symmetry_3
_geom_angle_publ_flag
O1 Bi1 O2 82.95(12) 2_645 1_555 n
O1 Bi1 O3 86.73(8) 2_645 1_555 n
O1 Bi1 O3 76.39(10) 2_645 2_545 n
O1 Bi1 O3 76.39(10) 2_645 -1_565 n
O1 Bi1 O3 86.73(8) 2_645 -2_565 n
O2 Bi1 O3 82.33(7) 1_555 1_555 n
O2 Bi1 O3 144.35(8) 1_555 2_545 n
O2 Bi1 O3 144.35(8) 1_555 -1_565 n
O2 Bi1 O3 82.33(7) 1_555 -2_565 n
O3 Bi1 O3 124.41(11) 1_555 2_545 n
O3 Bi1 O3 67.93(9) 1_555 -1_565 n
O3 Bi1 O3 163.95(14) 1_555 -2_565 n
O3 Bi1 O3 56.73(13) 2_545 -1_565 n
O3 Bi1 O3 67.93(9) 2_545 -2_565 n
O3 Bi1 O3 124.41(11) -1_565 -2_565 n
O1 P1 O2 104.54(23) 1_555 2_656 n
O1 P1 O3 112.32(17) 1_555 1_555 n
O1 P1 O3 112.32(17) 1_555 -2_575 n
O2 P1 O3 112.11(16) 2_656 1_555 n
O2 P1 O3 112.11(16) 2_656 -2_575 n
O3 P1 O3 103.68(27) 1_555 -2_575 n
Bi1 O1 P1 133.28(22) 2_655 1_555 n
Bi1 O2 P1 111.70(19) 1_555 2_646 n
Bi1 O3 Bi1 112.07(9) 1_555 2_555 n
Bi1 O3 P1 148.32(18) 1_555 1_555 n
Bi1 O3 P1 99.58(17) 2_555 1_555 n

loop_
_geom_bond_atom_site_label_1
_geom_bond_atom_site_label_2
_geom_bond_distance
_geom_bond_site_symmetry_2
_geom_bond_publ_flag
Bi1 P1 3.161(4) 2_545 n
Bi1 P1 3.242(4) 2_646 n
Bi1 O1 2.149(4) 2_645 n
Bi1 O1 2.880(4) 2_646 n
Bi1 O2 2.8955(34) 1_455 n
Bi1 O2 2.3302(32) 1_555 n
Bi1 O3 2.3566(27) 1_555 n
Bi1 O3 2.5261(26) 2_545 n
Bi1 O3 2.5261(26) -1_565 n
Bi1 O3 2.3566(27) -2_555 n
P1 Bi1 3.161(4) 2_555 n
P1 Bi1 3.242(4) 2_656 n
P1 O1 1.555(4) 1_555 n
P1 O2 1.551(4) 2_656 n
P1 O3 1.5264(31) 1_555 n
P1 O3 1.5264(31) -2_565 n
O1 Bi1 2.149(4) 2_655 n
O1 Bi1 2.880(4) 2_656 n
O1 P1 1.555(4) 1_555 n
O2 Bi1 2.3302(32) 1_555 n
O2 Bi1 2.8955(34) 1_655 n
O2 P1 1.551(4) 2_646 n
O3 Bi1 2.3566(27) 1_555 n
O3 Bi1 2.5261(26) 2_555 n
O3 P1 1.5264(31) 1_555 n
